data_4033692
loop_
_publ_author_name
'Das, Eshani'
'Basak, Shyam'
'Anoop, Anakuthil'
'Chand, Santanu'
'Basak, Amit'

_publ_section_title
;
 How To Achieve High Regioselectivity in Barrier-less Nucleophilic
 Addition to p-Benzynes Generated via Bergman Cyclization of Unsymmetrical
 Cyclic Azaenediyne?
;
_journal_issue 5
_journal_name_full 'The Journal of organic chemistry'
_journal_page_first 2911
_journal_page_last 2921
_journal_paper_doi 10.1021/acs.joc.9b00060
_journal_volume 84
_journal_year 2019
_chemical_formula_sum 'C21 H19 N O3 S'
_chemical_formula_weight 365.43
_space_group_crystal_system monoclinic
_space_group_IT_number 4
_space_group_name_Hall 'P 2yb'
_space_group_name_H-M_alt 'P 1 21 1'
_atom_sites_solution_hydrogens geom
_audit_creation_method SHELXL-2014/7
_cell_angle_alpha 90.00
_cell_angle_beta 94.59(3)
_cell_angle_gamma 90.00
_cell_formula_units_Z 2
_cell_length_a 8.580(2)
_cell_length_b 6.697(2)
_cell_length_c 14.995(3)
_cell_measurement_reflns_used 2772
_cell_measurement_temperature 100(2)
_cell_measurement_theta_max 26.574
_cell_measurement_theta_min 2.348
_cell_volume 858.9(4)
_computing_structure_refinement 'SHELXL-2014/7 (Sheldrick, 2014)'
_diffrn_ambient_temperature 100(2)
_diffrn_measured_fraction_theta_full 0.998
_diffrn_measured_fraction_theta_max 0.995
_diffrn_measurement_device_type empirical
_diffrn_radiation_type MoK\a
_diffrn_radiation_wavelength 0.71073
_diffrn_reflns_av_R_equivalents 0.0505
_diffrn_reflns_av_unetI/netI 0.0586
_diffrn_reflns_Laue_measured_fraction_full 0.998
_diffrn_reflns_Laue_measured_fraction_max 0.995
_diffrn_reflns_limit_h_max 10
_diffrn_reflns_limit_h_min -10
_diffrn_reflns_limit_k_max 8
_diffrn_reflns_limit_k_min -8
_diffrn_reflns_limit_l_max 18
_diffrn_reflns_limit_l_min -18
_diffrn_reflns_number 11098
_diffrn_reflns_point_group_measured_fraction_full 0.929
_diffrn_reflns_point_group_measured_fraction_max 0.910
_diffrn_reflns_theta_full 25.242
_diffrn_reflns_theta_max 26.445
_diffrn_reflns_theta_min 2.381
_exptl_absorpt_coefficient_mu 0.210
_exptl_absorpt_process_details SADABS
_exptl_crystal_colour colorless
_exptl_crystal_density_diffrn 1.413
_exptl_crystal_description needle
_exptl_crystal_F_000 384
_exptl_crystal_size_max 0.11
_exptl_crystal_size_mid 0.10
_exptl_crystal_size_min 0.08
_refine_diff_density_max 0.376
_refine_diff_density_min -0.300
_refine_diff_density_rms 0.054
_refine_ls_abs_structure_details
;
 Flack x determined using 949 quotients [(I+)-(I-)]/[(I+)+(I-)]
 (Parsons, Flack and Wagner, Acta Cryst. B69 (2013) 249-259).
;
_refine_ls_abs_structure_Flack -0.07(6)
_refine_ls_extinction_method none
_refine_ls_goodness_of_fit_ref 1.052
_refine_ls_hydrogen_treatment constr
_refine_ls_matrix_type full
_refine_ls_number_parameters 235
_refine_ls_number_reflns 3232
_refine_ls_number_restraints 1
_refine_ls_restrained_S_all 1.052
_refine_ls_R_factor_all 0.0542
_refine_ls_R_factor_gt 0.0425
_refine_ls_shift/su_max 0.000
_refine_ls_shift/su_mean 0.000
_refine_ls_structure_factor_coef Fsqd
_refine_ls_weighting_details 'w=1/[\s^2^(Fo^2^)+(0.0450P)^2^+0.1923P] where P=(Fo^2^+2Fc^2^)/3'
_refine_ls_weighting_scheme calc
_refine_ls_wR_factor_gt 0.0937
_refine_ls_wR_factor_ref 0.0993
_reflns_Friedel_coverage 0.682
_reflns_Friedel_fraction_full 0.846
_reflns_Friedel_fraction_max 0.810
_reflns_number_gt 2772
_reflns_number_total 3232
_reflns_threshold_expression 'I > 2\s(I)'
_cod_data_source_file jo9b00060_si_003.cif
_cod_data_source_block ab_ed_177
_cod_original_sg_symbol_H-M 'P 21'
_cod_database_code 4033692
_shelx_shelxl_version_number 2014/7
_shelx_space_group_comment
;
The symmetry employed for this shelxl refinement is uniquely defined
by the following loop, which should always be used as a source of
symmetry information in preference to the above space-group names.
They are only intended as comments.
;

loop_
_space_group_symop_operation_xyz
'x, y, z'
'-x, y+1/2, -z'

loop_
_atom_site_label
_atom_site_type_symbol
_atom_site_fract_x
_atom_site_fract_y
_atom_site_fract_z
_atom_site_U_iso_or_equiv
_atom_site_adp_type
_atom_site_occupancy
_atom_site_site_symmetry_order
_atom_site_calc_flag
_atom_site_refinement_flags_posn
_atom_site_refinement_flags_adp
S1 S 0.34695(10) 0.37506(15) 0.19360(6) 0.0211(2) Uani 1 1 d . .
O1 O 0.1550(3) 0.2756(5) 0.69202(15) 0.0241(6) Uani 1 1 d . .
O3 O 0.2287(3) 0.4992(5) 0.15127(16) 0.0285(7) Uani 1 1 d . .
O2 O 0.3201(3) 0.1665(4) 0.20254(17) 0.0270(7) Uani 1 1 d . .
N005 N 0.3875(3) 0.4612(5) 0.29326(19) 0.0178(7) Uani 1 1 d . .
C3 C 0.3364(4) 0.2681(6) 0.4759(2) 0.0185(7) Uani 1 1 d . .
C1 C 0.4985(4) 0.3457(6) 0.3520(2) 0.0193(8) Uani 1 1 d . .
H1A H 0.5546 0.4360 0.3938 0.023 Uiso 1 1 calc R U
H1B H 0.5743 0.2838 0.3161 0.023 Uiso 1 1 calc R U
C4 C 0.2683(4) 0.3528(6) 0.5303(2) 0.0178(7) Uani 1 1 d . .
C10 C 0.1247(4) 0.4597(6) 0.6582(2) 0.0190(8) Uani 1 1 d . .
C5 C 0.1865(4) 0.4977(6) 0.5772(2) 0.0177(8) Uani 1 1 d . .
C14 C 0.3805(5) 0.6777(6) 0.3091(2) 0.0215(8) Uani 1 1 d . .
H14A H 0.4855 0.7320 0.3178 0.026 Uiso 1 1 calc R U
H14B H 0.3266 0.7434 0.2579 0.026 Uiso 1 1 calc R U
C15 C 0.5140(4) 0.3992(6) 0.1341(2) 0.0201(8) Uani 1 1 d . .
C9 C 0.0392(4) 0.6042(6) 0.6972(2) 0.0228(9) Uani 1 1 d . .
H9 H -0.0063 0.5765 0.7501 0.027 Uiso 1 1 calc R U
C6 C 0.1663(4) 0.6884(6) 0.5385(2) 0.0177(8) Uani 1 1 d . .
C13 C 0.2969(4) 0.7125(6) 0.3889(2) 0.0192(8) Uani 1 1 d . .
C2 C 0.4206(4) 0.1838(6) 0.4047(2) 0.0181(8) Uani 1 1 d . .
H2A H 0.3485 0.1086 0.3644 0.022 Uiso 1 1 calc R U
H2B H 0.4997 0.0923 0.4301 0.022 Uiso 1 1 calc R U
C18 C 0.7679(4) 0.4276(6) 0.0332(2) 0.0227(9) Uani 1 1 d . .
C12 C 0.2327(4) 0.7187(6) 0.4557(2) 0.0193(8) Uani 1 1 d . .
C17 C 0.7420(4) 0.2568(7) 0.0809(2) 0.0245(9) Uani 1 1 d . .
H17 H 0.8114 0.1505 0.0791 0.029 Uiso 1 1 calc R U
C16 C 0.6156(4) 0.2406(7) 0.1311(2) 0.0235(9) Uani 1 1 d . .
H16 H 0.5988 0.1241 0.1627 0.028 Uiso 1 1 calc R U
C7 C 0.0855(4) 0.8344(6) 0.5806(2) 0.0224(9) Uani 1 1 d . .
H7 H 0.0752 0.9619 0.5563 0.027 Uiso 1 1 calc R U
C20 C 0.5386(4) 0.5728(6) 0.0884(2) 0.0247(9) Uani 1 1 d . .
H20 H 0.4704 0.6801 0.0912 0.030 Uiso 1 1 calc R U
C11 C 0.0970(5) 0.2292(7) 0.7754(2) 0.0314(10) Uani 1 1 d . .
H11A H 0.1260 0.0951 0.7921 0.047 Uiso 1 1 calc R U
H11B H 0.1405 0.3202 0.8201 0.047 Uiso 1 1 calc R U
H11C H -0.0149 0.2409 0.7704 0.047 Uiso 1 1 calc R U
C21 C 0.9026(4) 0.4397(7) -0.0246(3) 0.0285(10) Uani 1 1 d . .
H21A H 0.9609 0.3173 -0.0199 0.043 Uiso 1 1 calc R U
H21B H 0.8636 0.4606 -0.0857 0.043 Uiso 1 1 calc R U
H21C H 0.9693 0.5489 -0.0051 0.043 Uiso 1 1 calc R U
C8 C 0.0209(4) 0.7889(7) 0.6587(2) 0.0245(9) Uani 1 1 d . .
H8 H -0.0368 0.8855 0.6861 0.029 Uiso 1 1 calc R U
C19 C 0.6659(5) 0.5849(6) 0.0383(2) 0.0256(9) Uani 1 1 d . .
H19 H 0.6832 0.7019 0.0072 0.031 Uiso 1 1 calc R U

loop_
_atom_site_aniso_label
_atom_site_aniso_U_11
_atom_site_aniso_U_22
_atom_site_aniso_U_33
_atom_site_aniso_U_23
_atom_site_aniso_U_13
_atom_site_aniso_U_12
S1 0.0147(4) 0.0323(6) 0.0165(4) -0.0024(4) 0.0032(3) -0.0006(5)
O1 0.0284(15) 0.0266(15) 0.0185(12) 0.0064(12) 0.0088(11) -0.0015(13)
O3 0.0179(14) 0.048(2) 0.0194(13) -0.0001(13) 0.0004(11) 0.0058(14)
O2 0.0250(15) 0.0301(17) 0.0271(15) -0.0054(12) 0.0089(12) -0.0102(13)
N005 0.0165(15) 0.0203(17) 0.0166(14) 0.0004(12) 0.0009(12) 0.0023(13)
C3 0.0165(18) 0.0177(18) 0.0210(17) 0.0034(16) 0.0011(14) -0.0018(17)
C1 0.0169(17) 0.023(2) 0.0179(16) -0.0003(16) 0.0003(14) 0.0009(17)
C4 0.0163(17) 0.0155(19) 0.0217(17) 0.0016(16) 0.0029(14) -0.0049(17)
C10 0.0135(18) 0.023(2) 0.0208(18) -0.0025(16) 0.0028(15) -0.0030(16)
C5 0.0136(18) 0.023(2) 0.0163(17) -0.0025(15) 0.0028(14) -0.0031(16)
C14 0.025(2) 0.019(2) 0.0208(18) 0.0018(16) 0.0024(16) -0.0032(17)
C15 0.0153(18) 0.032(2) 0.0135(16) -0.0019(17) 0.0024(13) 0.0024(19)
C9 0.019(2) 0.030(2) 0.0204(18) -0.0051(17) 0.0051(16) -0.0016(18)
C6 0.0143(18) 0.019(2) 0.0191(17) -0.0033(15) -0.0001(14) 0.0005(16)
C13 0.0198(19) 0.017(2) 0.0209(18) 0.0009(15) -0.0009(15) 0.0011(16)
C2 0.0178(19) 0.018(2) 0.0185(17) 0.0006(15) 0.0035(15) -0.0005(17)
C18 0.0167(18) 0.036(3) 0.0152(17) -0.0008(16) 0.0011(14) -0.0050(18)
C12 0.0179(19) 0.017(2) 0.0228(18) -0.0001(15) -0.0017(15) 0.0001(16)
C17 0.020(2) 0.031(2) 0.0225(18) -0.0036(18) 0.0026(15) 0.0033(19)
C16 0.025(2) 0.029(2) 0.0174(17) 0.0022(17) 0.0055(15) 0.0014(19)
C7 0.0156(18) 0.024(2) 0.0271(19) -0.0043(16) -0.0019(15) 0.0036(16)
C20 0.021(2) 0.034(3) 0.0191(18) 0.0051(17) -0.0012(16) 0.0050(19)
C11 0.037(2) 0.042(3) 0.0164(18) 0.0009(18) 0.0063(17) -0.009(2)
C21 0.018(2) 0.040(3) 0.028(2) 0.0038(18) 0.0060(16) -0.0059(19)
C8 0.018(2) 0.032(2) 0.0236(18) -0.0109(18) 0.0037(16) 0.0020(18)
C19 0.026(2) 0.032(2) 0.0193(18) 0.0055(17) 0.0035(17) -0.0011(19)

loop_
_atom_type_symbol
_atom_type_description
_atom_type_scat_dispersion_real
_atom_type_scat_dispersion_imag
_atom_type_scat_source
C C 0.0033 0.0016 'International Tables Vol C Tables 4.2.6.8 and 6.1.1.4'
H H 0.0000 0.0000 'International Tables Vol C Tables 4.2.6.8 and 6.1.1.4'
N N 0.0061 0.0033 'International Tables Vol C Tables 4.2.6.8 and 6.1.1.4'
O O 0.0106 0.0060 'International Tables Vol C Tables 4.2.6.8 and 6.1.1.4'
S S 0.1246 0.1234 'International Tables Vol C Tables 4.2.6.8 and 6.1.1.4'

loop_
_geom_angle_atom_site_label_1
_geom_angle_atom_site_label_2
_geom_angle_atom_site_label_3
_geom_angle
O3 S1 O2 120.06(18)
O3 S1 N005 107.33(17)
O2 S1 N005 106.74(16)
O3 S1 C15 107.56(17)
O2 S1 C15 106.45(18)
N005 S1 C15 108.27(16)
C10 O1 C11 117.4(3)
C1 N005 C14 117.1(3)
C1 N005 S1 116.7(2)
C14 N005 S1 119.5(2)
C4 C3 C2 174.2(4)
N005 C1 C2 113.3(3)
N005 C1 H1A 108.9
C2 C1 H1A 108.9
N005 C1 H1B 108.9
C2 C1 H1B 108.9
H1A C1 H1B 107.7
C3 C4 C5 163.8(4)
O1 C10 C9 125.2(3)
O1 C10 C5 114.9(3)
C9 C10 C5 119.9(4)
C10 C5 C6 119.0(3)
C10 C5 C4 123.2(3)
C6 C5 C4 117.8(3)
C13 C14 N005 108.5(3)
C13 C14 H14A 110.0
N005 C14 H14A 110.0
C13 C14 H14B 110.0
N005 C14 H14B 110.0
H14A C14 H14B 108.4
C20 C15 C16 120.9(3)
C20 C15 S1 119.7(3)
C16 C15 S1 119.4(3)
C8 C9 C10 120.3(3)
C8 C9 H9 119.9
C10 C9 H9 119.9
C7 C6 C5 120.2(3)
C7 C6 C12 123.4(4)
C5 C6 C12 116.4(3)
C12 C13 C14 172.6(4)
C3 C2 C1 111.7(3)
C3 C2 H2A 109.3
C1 C2 H2A 109.3
C3 C2 H2B 109.3
C1 C2 H2B 109.3
H2A C2 H2B 108.0
C19 C18 C17 118.5(3)
C19 C18 C21 120.9(4)
C17 C18 C21 120.5(4)
C13 C12 C6 169.1(4)
C16 C17 C18 121.2(4)
C16 C17 H17 119.4
C18 C17 H17 119.4
C17 C16 C15 119.1(4)
C17 C16 H16 120.4
C15 C16 H16 120.4
C8 C7 C6 119.1(4)
C8 C7 H7 120.4
C6 C7 H7 120.4
C15 C20 C19 118.8(4)
C15 C20 H20 120.6
C19 C20 H20 120.6
O1 C11 H11A 109.5
O1 C11 H11B 109.5
H11A C11 H11B 109.5
O1 C11 H11C 109.5
H11A C11 H11C 109.5
H11B C11 H11C 109.5
C18 C21 H21A 109.5
C18 C21 H21B 109.5
H21A C21 H21B 109.5
C18 C21 H21C 109.5
H21A C21 H21C 109.5
H21B C21 H21C 109.5
C7 C8 C9 121.4(4)
C7 C8 H8 119.3
C9 C8 H8 119.3
C18 C19 C20 121.4(4)
C18 C19 H19 119.3
C20 C19 H19 119.3

loop_
_geom_bond_atom_site_label_1
_geom_bond_atom_site_label_2
_geom_bond_distance
S1 O3 1.421(3)
S1 O2 1.424(3)
S1 N005 1.614(3)
S1 C15 1.756(3)
O1 C10 1.351(5)
O1 C11 1.416(4)
N005 C1 1.465(5)
N005 C14 1.472(5)
C3 C4 1.185(5)
C3 C2 1.450(5)
C1 C2 1.527(5)
C1 H1A 0.9700
C1 H1B 0.9700
C4 C5 1.417(5)
C10 C9 1.373(5)
C10 C5 1.388(5)
C5 C6 1.408(5)
C14 C13 1.462(5)
C14 H14A 0.9700
C14 H14B 0.9700
C15 C20 1.375(6)
C15 C16 1.377(5)
C9 C8 1.369(6)
C9 H9 0.9300
C6 C7 1.381(5)
C6 C12 1.420(5)
C13 C12 1.182(5)
C2 H2A 0.9700
C2 H2B 0.9700
C18 C19 1.375(5)
C18 C17 1.377(5)
C18 C21 1.501(5)
C17 C16 1.374(5)
C17 H17 0.9300
C16 H16 0.9300
C7 C8 1.369(5)
C7 H7 0.9300
C20 C19 1.377(5)
C20 H20 0.9300
C11 H11A 0.9600
C11 H11B 0.9600
C11 H11C 0.9600
C21 H21A 0.9600
C21 H21B 0.9600
C21 H21C 0.9600
C8 H8 0.9300
C19 H19 0.9300
